data_4130351
loop_
_publ_author_name
'Yu, Xuerong'
'Su, Fan'
'Liu, Chang'
'Yuan, Haosen'
'Zhao, Shan'
'Zhou, Zhiyao'
'Quan, Tianfei'
'Luo, Tuoping'

_publ_section_title
;
 Enantioselective Total Syntheses of Various Amphilectane and Serrulatane
 Diterpenoids via Cope Rearrangements.
;
_journal_issue 19
_journal_name_full 'Journal of the American Chemical Society'
_journal_page_first 6261
_journal_page_last 6270
_journal_paper_doi 10.1021/jacs.6b02624
_journal_volume 138
_journal_year 2016
_chemical_formula_moiety 'C22 H25 N O4'
_chemical_formula_sum 'C22 H25 N O4'
_chemical_formula_weight 367.43
_space_group_crystal_system triclinic
_space_group_IT_number 2
_space_group_name_Hall '-P 1'
_space_group_name_H-M_alt 'P -1'
_atom_sites_solution_hydrogens geom
_atom_sites_solution_primary iterative
_audit_creation_date 2014-09-16
_audit_creation_method
;
  Olex2 1.2
  (compiled Apr 23 2013 17:54:37, GUI svn.r4466)
;
_cell_angle_alpha 69.445(10)
_cell_angle_beta 88.471(8)
_cell_angle_gamma 82.126(9)
_cell_formula_units_Z 2
_cell_length_a 6.8007(6)
_cell_length_b 10.8026(13)
_cell_length_c 14.4909(13)
_cell_measurement_reflns_used 1333
_cell_measurement_temperature 180.00(10)
_cell_measurement_theta_max 71.8010
_cell_measurement_theta_min 4.4300
_cell_volume 987.14(19)
_computing_cell_refinement
;
CrysAlisPro, Agilent Technologies,
Version 1.171.36.32 (release 02-08-2013 CrysAlis171 .NET)
(compiled Aug  2 2013,16:46:58)
;
_computing_data_collection
;
CrysAlisPro, Agilent Technologies,
Version 1.171.36.32 (release 02-08-2013 CrysAlis171 .NET)
(compiled Aug  2 2013,16:46:58)
;
_computing_data_reduction
;
CrysAlisPro, Agilent Technologies,
Version 1.171.36.32 (release 02-08-2013 CrysAlis171 .NET)
(compiled Aug  2 2013,16:46:58)
;
_computing_molecular_graphics
;
O. V. Dolomanov, L. J. Bourhis, R. J. Gildea, J. A. K. Howard and H. Puschmann,
OLEX2: a complete structure solution, refinement and analysis program.
J. Appl. Cryst. (2009). 42, 339-341.
;
_computing_publication_material
;
O. V. Dolomanov, L. J. Bourhis, R. J. Gildea, J. A. K. Howard and H. Puschmann,
OLEX2: a complete structure solution, refinement and analysis program.
J. Appl. Cryst. (2009). 42, 339-341.
;
_computing_structure_refinement
;
SHELXL, G.M. Sheldrick, Acta Cryst.
(2008). A64, 112-122
;
_computing_structure_solution 'SUPERFLIP, J. Appl. Cryst. (2007) 40, 786-790'
_diffrn_ambient_temperature 180.00(10)
_diffrn_detector_area_resol_mean 10.3914
_diffrn_measured_fraction_theta_full 0.9954
_diffrn_measured_fraction_theta_max 0.9604
_diffrn_measurement_details
;
#__ type_ start__ end____ width___ exp.time_
  1 omega  -50.00   35.00   1.0000    2.9100
omega____ theta____ kappa____ phi______ frames
    -      -40.6056   38.0000   30.0000 85

#__ type_ start__ end____ width___ exp.time_
  2 omega  -40.00   30.00   1.0000    2.9100
omega____ theta____ kappa____ phi______ frames
    -      -40.6056   38.0000  150.0000 70

#__ type_ start__ end____ width___ exp.time_
  3 omega -113.00  -11.00   1.0000    2.9100
omega____ theta____ kappa____ phi______ frames
    -      -40.6056  -57.0000 -120.0000 102

#__ type_ start__ end____ width___ exp.time_
  4 omega   61.00  117.00   1.0000    2.9100
omega____ theta____ kappa____ phi______ frames
    -       40.6056  178.0000  -60.0000 56

#__ type_ start__ end____ width___ exp.time_
  5 omega   61.00  129.00   1.0000    2.9100
omega____ theta____ kappa____ phi______ frames
    -       40.6056  178.0000 -180.0000 68

#__ type_ start__ end____ width___ exp.time_
  6 omega   41.00  121.00   1.0000   11.6500
omega____ theta____ kappa____ phi______ frames
    -      107.3775 -125.0000 -150.0000 80

#__ type_ start__ end____ width___ exp.time_
  7 omega   77.00  178.00   1.0000   11.6500
omega____ theta____ kappa____ phi______ frames
    -      107.3775   30.0000   60.0000 101

#__ type_ start__ end____ width___ exp.time_
  8 omega   33.00   91.00   1.0000   11.6500
omega____ theta____ kappa____ phi______ frames
    -      107.3775  -30.0000  -90.0000 58

#__ type_ start__ end____ width___ exp.time_
  9 omega   88.00  114.00   1.0000   11.6500
omega____ theta____ kappa____ phi______ frames
    -      107.3775   30.0000  -30.0000 26

#__ type_ start__ end____ width___ exp.time_
 10 omega   23.00   99.00   1.0000   11.6500
omega____ theta____ kappa____ phi______ frames
    -      107.3775  -94.0000  -60.0000 76

#__ type_ start__ end____ width___ exp.time_
 11 omega  124.00  166.00   1.0000   11.6500
omega____ theta____ kappa____ phi______ frames
    -      107.3775   30.0000  -30.0000 42

#__ type_ start__ end____ width___ exp.time_
 12 omega  114.00  141.00   1.0000   11.6500
omega____ theta____ kappa____ phi______ frames
    -      107.3775  125.0000 -150.0000 27

#__ type_ start__ end____ width___ exp.time_
 13 omega  149.00  176.00   1.0000   11.6500
omega____ theta____ kappa____ phi______ frames
    -      107.3775  125.0000 -150.0000 27

#__ type_ start__ end____ width___ exp.time_
 14 omega   50.00  107.00   1.0000   11.6500
omega____ theta____ kappa____ phi______ frames
    -      107.3775  -94.0000    0.0000 57

#__ type_ start__ end____ width___ exp.time_
 15 omega   33.00   83.00   1.0000   11.6500
omega____ theta____ kappa____ phi______ frames
    -      107.3775  -30.0000   60.0000 50

#__ type_ start__ end____ width___ exp.time_
 16 omega   95.00  153.00   1.0000   11.6500
omega____ theta____ kappa____ phi______ frames
    -      107.3775  125.0000  -30.0000 58

#__ type_ start__ end____ width___ exp.time_
 17 omega  106.00  177.00   1.0000   11.6500
omega____ theta____ kappa____ phi______ frames
    -      107.3775  125.0000    0.0000 71

#__ type_ start__ end____ width___ exp.time_
 18 omega   50.00  126.00   1.0000   11.6500
omega____ theta____ kappa____ phi______ frames
    -      107.3775  -61.0000    0.0000 76
;
_diffrn_measurement_device_type 'SuperNova, Dual, Cu at zero, Atlas'
_diffrn_measurement_method '\w scans'
_diffrn_orient_matrix_UB_11 0.2109448000
_diffrn_orient_matrix_UB_12 0.0286872000
_diffrn_orient_matrix_UB_13 -0.0339695000
_diffrn_orient_matrix_UB_21 -0.0594027000
_diffrn_orient_matrix_UB_22 0.0169308000
_diffrn_orient_matrix_UB_23 -0.1060388000
_diffrn_orient_matrix_UB_31 -0.0655646000
_diffrn_orient_matrix_UB_32 0.1500906000
_diffrn_orient_matrix_UB_33 -0.0223661000
_diffrn_radiation_monochromator mirror
_diffrn_radiation_type 'Cu K\a'
_diffrn_radiation_wavelength 1.5418
_diffrn_reflns_av_R_equivalents 0.0551
_diffrn_reflns_av_unetI/netI 0.0781
_diffrn_reflns_Laue_measured_fraction_full 0.993
_diffrn_reflns_Laue_measured_fraction_max 0.977
_diffrn_reflns_limit_h_max 7
_diffrn_reflns_limit_h_min -8
_diffrn_reflns_limit_k_max 13
_diffrn_reflns_limit_k_min -10
_diffrn_reflns_limit_l_max 17
_diffrn_reflns_limit_l_min -17
_diffrn_reflns_number 6411
_diffrn_reflns_point_group_measured_fraction_full 0.993
_diffrn_reflns_point_group_measured_fraction_max 0.977
_diffrn_reflns_theta_full 67.684
_diffrn_reflns_theta_max 72.129
_diffrn_reflns_theta_min 3.258
_diffrn_source 'SuperNova (Cu) X-ray Source'
_exptl_absorpt_coefficient_mu 0.685
_exptl_absorpt_correction_T_max 1.00000
_exptl_absorpt_correction_T_min 0.56833
_exptl_absorpt_correction_type multi-scan
_exptl_absorpt_process_details
;
CrysAlisPro, Agilent Technologies,
Version 1.171.36.32 (release 02-08-2013 CrysAlis171 .NET)
(compiled Aug  2 2013,16:46:58)
Empirical absorption correction using spherical harmonics,
 implemented in SCALE3 ABSPACK scaling algorithm.
;
_exptl_crystal_colour
;
;
_exptl_crystal_density_diffrn 1.236
_exptl_crystal_description
;
;
_exptl_crystal_F_000 392
_exptl_crystal_size_max 0.2
_exptl_crystal_size_mid 0.2
_exptl_crystal_size_min 0.1
_refine_diff_density_max 0.524
_refine_diff_density_min -0.205
_refine_diff_density_rms 0.058
_refine_ls_extinction_method none
_refine_ls_goodness_of_fit_ref 1.020
_refine_ls_hydrogen_treatment constr
_refine_ls_matrix_type full
_refine_ls_number_parameters 247
_refine_ls_number_reflns 3807
_refine_ls_number_restraints 0
_refine_ls_restrained_S_all 1.020
_refine_ls_R_factor_all 0.1163
_refine_ls_R_factor_gt 0.0738
_refine_ls_shift/su_max 0.003
_refine_ls_shift/su_mean 0.000
_refine_ls_structure_factor_coef Fsqd
_refine_ls_weighting_details 'w=1/[\s^2^(Fo^2^)+(0.1011P)^2^+0.1144P] where P=(Fo^2^+2Fc^2^)/3'
_refine_ls_weighting_scheme calc
_refine_ls_wR_factor_gt 0.1958
_refine_ls_wR_factor_ref 0.2342
_reflns_Friedel_coverage 0.000
_reflns_number_gt 2189
_reflns_number_total 3807
_reflns_threshold_expression 'I > 2\s(I)'
_cod_data_source_file ja6b02624_si_002.cif
_cod_data_source_block exp_3927
_cod_original_cell_volume 987.14(18)
_cod_database_code 4130351
_chemical_oxdiff_formula 'C20 H20 N1 O4'
_reflns_odcompleteness_completeness 99.54
_reflns_odcompleteness_iscentric 1
_reflns_odcompleteness_theta 66.49
_olex2_refinement_description
;
1. Fixed Uiso
 At 1.2 times of:
  All C(H) groups, All C(H,H) groups
 At 1.5 times of:
  All C(H,H,H) groups
2.a Ternary CH refined with riding coordinates:
 C10(H10)
2.b Secondary CH2 refined with riding coordinates:
 C8(H8A,H8B), C11(H11A,H11B), C12(H12A,H12B), C17(H17A,H17B)
2.c Aromatic/amide H refined with riding coordinates:
 C2(H2), C3(H3), C5(H5), C6(H6), C13(H13), C16(H16), C21(H21)
2.d Idealised Me refined as rotating group:
 C18(H18A,H18B,H18C), C20(H20A,H20B,H20C), C22(H22A,H22B,H22C)
;
_shelx_estimated_absorpt_t_max 0.935
_shelx_estimated_absorpt_t_min 0.875
_shelx_space_group_comment
;
The symmetry employed for this shelxl refinement is uniquely defined
by the following loop, which should always be used as a source of
symmetry information in preference to the above space-group names.
They are only intended as comments.
;
_shelxl_version_number 2013-3

loop_
_space_group_symop_operation_xyz
'x, y, z'
'-x, -y, -z'

loop_
_atom_site_label
_atom_site_type_symbol
_atom_site_fract_x
_atom_site_fract_y
_atom_site_fract_z
_atom_site_U_iso_or_equiv
_atom_site_adp_type
_atom_site_occupancy
_atom_site_site_symmetry_order
_atom_site_calc_flag
_atom_site_refinement_flags_posn
_atom_site_refinement_flags_adp
C1 C 0.5211(4) 0.4507(3) 0.6559(2) 0.0384(6) Uani 1 1 d . .
C2 C 0.4616(4) 0.3606(3) 0.6175(3) 0.0448(7) Uani 1 1 d . .
H2 H 0.3277 0.3435 0.6235 0.054 Uiso 1 1 calc R U
C3 C 0.5955(5) 0.2955(3) 0.5707(2) 0.0447(7) Uani 1 1 d . .
H3 H 0.5552 0.2346 0.5433 0.054 Uiso 1 1 calc R U
C4 C 0.7892(4) 0.3215(3) 0.5649(2) 0.0394(6) Uani 1 1 d . .
C5 C 0.8534(4) 0.4086(3) 0.6039(2) 0.0422(7) Uani 1 1 d . .
H5 H 0.9883 0.4235 0.5992 0.051 Uiso 1 1 calc R U
C6 C 0.7184(4) 0.4741(3) 0.6502(2) 0.0408(6) Uani 1 1 d . .
H6 H 0.7597 0.5343 0.6778 0.049 Uiso 1 1 calc R U
C7 C 0.3690(5) 0.5226(3) 0.7019(2) 0.0442(7) Uani 1 1 d . .
C8 C 0.3102(5) 0.6797(3) 0.7838(3) 0.0487(8) Uani 1 1 d . .
H8A H 0.2559 0.6190 0.8443 0.058 Uiso 1 1 calc R U
H8B H 0.1981 0.7297 0.7378 0.058 Uiso 1 1 calc R U
C9 C 0.4223(5) 0.7768(3) 0.8096(3) 0.0471(7) Uani 1 1 d . .
C10 C 0.4681(6) 0.8975(3) 0.7204(3) 0.0538(8) Uani 1 1 d . .
H10 H 0.5360 0.9547 0.7471 0.065 Uiso 1 1 calc R U
C11 C 0.2751(6) 0.9812(4) 0.6704(3) 0.0608(9) Uani 1 1 d . .
H11A H 0.2047 0.9277 0.6423 0.073 Uiso 1 1 calc R U
H11B H 0.3078 1.0601 0.6151 0.073 Uiso 1 1 calc R U
C12 C 0.1357(7) 1.0288(4) 0.7393(3) 0.0642(10) Uani 1 1 d . .
H12A H 0.1625 1.1184 0.7350 0.077 Uiso 1 1 calc R U
H12B H -0.0029 1.0378 0.7161 0.077 Uiso 1 1 calc R U
C13 C 0.1543(6) 0.9386(3) 0.8450(3) 0.0557(9) Uani 1 1 d . .
H13 H 0.0682 0.9608 0.8912 0.067 Uiso 1 1 calc R U
C14 C 0.2854(5) 0.8290(3) 0.8771(2) 0.0501(8) Uani 1 1 d . .
C15 C 0.3441(6) 0.7462(4) 0.9787(3) 0.0592(9) Uani 1 1 d . .
C16 C 0.5195(6) 0.6725(4) 0.9801(3) 0.0604(9) Uani 1 1 d . .
H16 H 0.5850 0.6109 1.0385 0.073 Uiso 1 1 calc R U
C17 C 0.6017(5) 0.6982(4) 0.8788(3) 0.0556(9) Uani 1 1 d . .
H17A H 0.6487 0.6134 0.8682 0.067 Uiso 1 1 calc R U
H17B H 0.7129 0.7516 0.8683 0.067 Uiso 1 1 calc R U
C18 C 0.6082(6) 0.8630(4) 0.6458(3) 0.0658(10) Uani 1 1 d . .
H18A H 0.5398 0.8180 0.6106 0.099 Uiso 1 1 calc R U
H18B H 0.7262 0.8038 0.6805 0.099 Uiso 1 1 calc R U
H18C H 0.6484 0.9451 0.5985 0.099 Uiso 1 1 calc R U
C19 C 0.2234(8) 0.7518(5) 1.0655(3) 0.0820(15) Uani 1 1 d . .
C20 C 0.0247(8) 0.6851(7) 1.0741(4) 0.120(3) Uani 1 1 d . .
H20A H 0.0577 0.5942 1.0737 0.180 Uiso 1 1 calc R U
H20B H -0.0650 0.7381 1.0182 0.180 Uiso 1 1 calc R U
H20C H -0.0407 0.6823 1.1358 0.180 Uiso 1 1 calc R U
C21 C 0.2721(12) 0.8022(6) 1.1254(4) 0.112(3) Uani 1 1 d . .
H21 H 0.1854 0.7993 1.1784 0.134 Uiso 1 1 calc R U
C22 C 0.4486(12) 0.8645(6) 1.1214(4) 0.110(2) Uani 1 1 d . .
H22A H 0.5228 0.8645 1.0625 0.165 Uiso 1 1 calc R U
H22B H 0.5320 0.8146 1.1804 0.165 Uiso 1 1 calc R U
H22C H 0.4107 0.9566 1.1187 0.165 Uiso 1 1 calc R U
N1 N 0.9333(4) 0.2543(3) 0.5136(2) 0.0460(6) Uani 1 1 d . .
O1 O 0.1951(3) 0.5109(3) 0.7039(2) 0.0646(8) Uani 1 1 d . .
O2 O 0.4460(3) 0.6028(2) 0.73819(19) 0.0504(6) Uani 1 1 d . .
O3 O 0.8749(4) 0.1764(3) 0.4803(2) 0.0728(8) Uani 1 1 d . .
O4 O 1.1042(3) 0.2796(2) 0.50755(19) 0.0541(6) Uani 1 1 d . .

loop_
_atom_site_aniso_label
_atom_site_aniso_U_11
_atom_site_aniso_U_22
_atom_site_aniso_U_33
_atom_site_aniso_U_23
_atom_site_aniso_U_13
_atom_site_aniso_U_12
C1 0.0352(14) 0.0360(15) 0.0400(14) -0.0097(11) -0.0002(11) -0.0005(11)
C2 0.0327(14) 0.0462(17) 0.0553(18) -0.0182(14) -0.0015(13) -0.0035(12)
C3 0.0421(16) 0.0446(16) 0.0506(17) -0.0210(14) -0.0011(13) -0.0045(13)
C4 0.0389(15) 0.0329(14) 0.0410(15) -0.0103(12) -0.0023(12) 0.0068(11)
C5 0.0333(14) 0.0435(16) 0.0504(17) -0.0177(13) -0.0002(12) -0.0031(12)
C6 0.0345(14) 0.0395(15) 0.0498(17) -0.0177(13) -0.0004(12) -0.0046(11)
C7 0.0422(16) 0.0428(16) 0.0470(17) -0.0158(13) 0.0029(13) -0.0037(13)
C8 0.0428(16) 0.0440(17) 0.060(2) -0.0224(15) 0.0093(14) 0.0030(13)
C9 0.0486(17) 0.0452(17) 0.0482(17) -0.0208(14) 0.0050(14) 0.0024(13)
C10 0.063(2) 0.0529(19) 0.0506(19) -0.0254(16) 0.0138(16) -0.0097(16)
C11 0.080(3) 0.054(2) 0.0426(18) -0.0123(15) 0.0026(17) -0.0016(18)
C12 0.075(3) 0.055(2) 0.054(2) -0.0158(17) 0.0012(18) 0.0109(18)
C13 0.062(2) 0.051(2) 0.0481(18) -0.0180(15) 0.0066(16) 0.0107(16)
C14 0.0576(19) 0.0489(18) 0.0425(17) -0.0175(14) 0.0081(14) -0.0005(15)
C15 0.069(2) 0.052(2) 0.0497(19) -0.0168(15) 0.0049(17) 0.0100(17)
C16 0.068(2) 0.057(2) 0.0496(19) -0.0165(16) -0.0033(17) 0.0109(18)
C17 0.0497(19) 0.062(2) 0.056(2) -0.0267(17) 0.0023(15) 0.0032(16)
C18 0.078(3) 0.064(2) 0.060(2) -0.0273(18) 0.026(2) -0.0138(19)
C19 0.101(4) 0.076(3) 0.047(2) -0.011(2) 0.005(2) 0.034(3)
C20 0.073(3) 0.159(6) 0.082(4) 0.003(4) 0.039(3) 0.013(3)
C21 0.167(6) 0.088(4) 0.050(3) -0.009(2) 0.019(3) 0.042(4)
C22 0.183(7) 0.102(4) 0.061(3) -0.039(3) 0.015(4) -0.047(4)
N1 0.0448(15) 0.0441(14) 0.0488(15) -0.0186(12) 0.0025(12) 0.0009(11)
O1 0.0369(12) 0.0818(18) 0.092(2) -0.0504(16) 0.0163(12) -0.0128(11)
O2 0.0380(11) 0.0521(13) 0.0678(15) -0.0321(11) 0.0061(10) 0.0001(9)
O3 0.0615(16) 0.087(2) 0.096(2) -0.0645(18) 0.0136(15) -0.0117(14)
O4 0.0419(12) 0.0561(14) 0.0663(16) -0.0265(12) 0.0111(11) -0.0012(10)

loop_
_atom_type_symbol
_atom_type_description
_atom_type_scat_dispersion_real
_atom_type_scat_dispersion_imag
_atom_type_scat_source
C C 0.0181 0.0091 'International Tables Vol C Tables 4.2.6.8 and 6.1.1.4'
H H 0.0000 0.0000 'International Tables Vol C Tables 4.2.6.8 and 6.1.1.4'
N N 0.0311 0.0180 'International Tables Vol C Tables 4.2.6.8 and 6.1.1.4'
O O 0.0492 0.0322 'International Tables Vol C Tables 4.2.6.8 and 6.1.1.4'

loop_
_geom_angle_atom_site_label_1
_geom_angle_atom_site_label_2
_geom_angle_atom_site_label_3
_geom_angle
C2 C1 C6 120.4(3)
C2 C1 C7 118.4(3)
C6 C1 C7 121.2(3)
C1 C2 H2 119.7
C3 C2 C1 120.6(3)
C3 C2 H2 119.7
C2 C3 H3 121.0
C4 C3 C2 117.9(3)
C4 C3 H3 121.0
C3 C4 N1 118.6(3)
C5 C4 C3 122.8(3)
C5 C4 N1 118.7(3)
C4 C5 H5 120.5
C4 C5 C6 119.0(3)
C6 C5 H5 120.5
C1 C6 H6 120.3
C5 C6 C1 119.4(3)
C5 C6 H6 120.3
O1 C7 C1 123.5(3)
O1 C7 O2 124.0(3)
O2 C7 C1 112.5(3)
H8A C8 H8B 108.3
C9 C8 H8A 109.9
C9 C8 H8B 109.9
O2 C8 H8A 109.9
O2 C8 H8B 109.9
O2 C8 C9 109.1(3)
C8 C9 C10 114.5(3)
C8 C9 C14 105.3(3)
C8 C9 C17 109.5(3)
C10 C9 C17 115.6(3)
C14 C9 C10 108.1(3)
C14 C9 C17 102.7(3)
C9 C10 H10 106.7
C11 C10 C9 110.1(3)
C11 C10 H10 106.7
C11 C10 C18 111.3(3)
C18 C10 C9 115.0(3)
C18 C10 H10 106.7
C10 C11 H11A 108.8
C10 C11 H11B 108.8
C10 C11 C12 113.9(3)
H11A C11 H11B 107.7
C12 C11 H11A 108.8
C12 C11 H11B 108.8
C11 C12 H12A 108.7
C11 C12 H12B 108.7
H12A C12 H12B 107.6
C13 C12 C11 114.3(3)
C13 C12 H12A 108.7
C13 C12 H12B 108.7
C12 C13 H13 118.5
C14 C13 C12 123.1(3)
C14 C13 H13 118.5
C13 C14 C9 123.7(3)
C13 C14 C15 128.6(3)
C15 C14 C9 107.4(3)
C14 C15 C19 123.0(3)
C16 C15 C14 109.6(3)
C16 C15 C19 127.4(4)
C15 C16 H16 123.8
C15 C16 C17 112.5(3)
C17 C16 H16 123.8
C9 C17 H17A 111.1
C9 C17 H17B 111.1
C16 C17 C9 103.4(3)
C16 C17 H17A 111.1
C16 C17 H17B 111.1
H17A C17 H17B 109.0
C10 C18 H18A 109.5
C10 C18 H18B 109.5
C10 C18 H18C 109.5
H18A C18 H18B 109.5
H18A C18 H18C 109.5
H18B C18 H18C 109.5
C15 C19 C20 112.8(4)
C21 C19 C15 124.0(6)
C21 C19 C20 123.2(5)
C19 C20 H20A 109.5
C19 C20 H20B 109.5
C19 C20 H20C 109.5
H20A C20 H20B 109.5
H20A C20 H20C 109.5
H20B C20 H20C 109.5
C19 C21 H21 117.1
C19 C21 C22 125.9(6)
C22 C21 H21 117.1
C21 C22 H22A 109.5
C21 C22 H22B 109.5
C21 C22 H22C 109.5
H22A C22 H22B 109.5
H22A C22 H22C 109.5
H22B C22 H22C 109.5
O3 N1 C4 118.0(3)
O3 N1 O4 123.9(3)
O4 N1 C4 118.1(3)
C7 O2 C8 117.3(2)

loop_
_geom_bond_atom_site_label_1
_geom_bond_atom_site_label_2
_geom_bond_distance
C1 C2 1.385(4)
C1 C6 1.394(4)
C1 C7 1.492(4)
C2 H2 0.9500
C2 C3 1.383(4)
C3 H3 0.9500
C3 C4 1.378(4)
C4 C5 1.377(4)
C4 N1 1.479(4)
C5 H5 0.9500
C5 C6 1.384(4)
C6 H6 0.9500
C7 O1 1.205(4)
C7 O2 1.326(4)
C8 H8A 0.9900
C8 H8B 0.9900
C8 C9 1.527(5)
C8 O2 1.458(4)
C9 C10 1.540(5)
C9 C14 1.529(4)
C9 C17 1.549(5)
C10 H10 1.0000
C10 C11 1.527(6)
C10 C18 1.532(5)
C11 H11A 0.9900
C11 H11B 0.9900
C11 C12 1.529(5)
C12 H12A 0.9900
C12 H12B 0.9900
C12 C13 1.497(5)
C13 H13 0.9500
C13 C14 1.326(5)
C14 C15 1.461(5)
C15 C16 1.337(5)
C15 C19 1.498(6)
C16 H16 0.9500
C16 C17 1.502(5)
C17 H17A 0.9900
C17 H17B 0.9900
C18 H18A 0.9800
C18 H18B 0.9800
C18 H18C 0.9800
C19 C20 1.598(9)
C19 C21 1.247(8)
C20 H20A 0.9800
C20 H20B 0.9800
C20 H20C 0.9800
C21 H21 0.9500
C21 C22 1.445(9)
C22 H22A 0.9800
C22 H22B 0.9800
C22 H22C 0.9800
N1 O3 1.219(4)
N1 O4 1.224(4)
